data_2237399
loop_
_publ_author_name
'Rajarajan, K.'
'Pugazhenthi, A.'
'NizamMohideen, M.'

_publ_section_title
;
 <i>catena</i>-Poly[[bis(\m~2~-1,4,7,10,13,16-hexaoxacyclooctadecane)dipotassium]-\m~2~-iodido-(iodidocadmium)-di-\m~2~-iodido-(iodidocadmium)-\m~2~-iodido]
;
_journal_coeditor_code SJ5295
_journal_issue 2
_journal_name_full 'Acta Crystallographica Section E'
_journal_page_first m125
_journal_paper_doi 10.1107/S1600536813002274
_journal_volume 69
_journal_year 2013
_chemical_formula_iupac '[Cd2 K2 I6 (C12 H24 O6)2]'
_chemical_formula_moiety 'C12 H24 Cd I3 K O6'
_chemical_formula_sum 'C12 H24 Cd I3 K O6'
_chemical_formula_weight 796.51
_chemical_name_systematic
<i>catena</i>-Poly[[bis(\m~2~-1,4,7,10,13,16-hexaoxacyclooctadecane)dipotassium]-\m~2~-iodido-(iodidocadmium)-di-\m~2~-iodido-(iodidocadmium)-\m~2~-iodido]
_space_group_IT_number 14
_symmetry_cell_setting monoclinic
_symmetry_space_group_name_Hall '-P 2ybc'
_symmetry_space_group_name_H-M 'P 1 21/c 1'
_atom_sites_solution_hydrogens geom
_atom_sites_solution_primary direct
_atom_sites_solution_secondary difmap
_audit_creation_method SHELXL-97
_cell_angle_alpha 90.00
_cell_angle_beta 103.9590(10)
_cell_angle_gamma 90.00
_cell_formula_units_Z 4
_cell_length_a 10.627(2)
_cell_length_b 14.986(2)
_cell_length_c 15.190(3)
_cell_measurement_reflns_used 5995
_cell_measurement_temperature 293(2)
_cell_measurement_theta_max 31.1
_cell_measurement_theta_min 2.4
_cell_volume 2347.7(7)
_computing_cell_refinement 'APEX2 and SAINT (Bruker, 2004)'
_computing_data_collection 'APEX2 (Bruker, 2004)'
_computing_data_reduction 'SAINT and XPREP (Bruker, 2004)'
_computing_molecular_graphics
;
ORTEP-3 for Windows (Farrugia, 2012) and
<i>Mercury</i> (Macrae <i>et al.</i>, 2008)
;
_computing_publication_material
;
WinGX (Farrugia, 2012) and PLATON (Spek, 2009)
;
_computing_structure_refinement 'SHELXL97 (Sheldrick, 2008)'
_computing_structure_solution 'SHELXS97 (Sheldrick, 2008)'
_diffrn_ambient_temperature 293(2)
_diffrn_measured_fraction_theta_full 1.000
_diffrn_measured_fraction_theta_max 1.000
_diffrn_measurement_device_type
;
Bruker Kappa APEXII CCD
;
_diffrn_measurement_method '\w and \f scans'
_diffrn_radiation_monochromator graphite
_diffrn_radiation_source 'fine-focus sealed tube'
_diffrn_radiation_type MoK\a
_diffrn_radiation_wavelength 0.71073
_diffrn_reflns_av_R_equivalents 0.0245
_diffrn_reflns_av_sigmaI/netI 0.0181
_diffrn_reflns_limit_h_max 12
_diffrn_reflns_limit_h_min -12
_diffrn_reflns_limit_k_max 17
_diffrn_reflns_limit_k_min -17
_diffrn_reflns_limit_l_max 17
_diffrn_reflns_limit_l_min -18
_diffrn_reflns_number 21969
_diffrn_reflns_theta_full 25.00
_diffrn_reflns_theta_max 25.00
_diffrn_reflns_theta_min 2.40
_diffrn_standards_number 0
_exptl_absorpt_coefficient_mu 5.072
_exptl_absorpt_correction_T_max 0.6310
_exptl_absorpt_correction_T_min 0.4303
_exptl_absorpt_correction_type multi-scan
_exptl_absorpt_process_details '(SADABS; Sheldrick, 2004)'
_exptl_crystal_colour Colorless
_exptl_crystal_density_diffrn 2.254
_exptl_crystal_density_method 'not measured'
_exptl_crystal_description Block
_exptl_crystal_F_000 1480
_exptl_crystal_size_max 0.20
_exptl_crystal_size_mid 0.15
_exptl_crystal_size_min 0.10
_refine_diff_density_max 1.525
_refine_diff_density_min -1.157
_refine_ls_extinction_coef 0.00235(8)
_refine_ls_extinction_expression Fc^*^=kFc[1+0.001xFc^2^\l^3^/sin(2\q)]^-1/4^
_refine_ls_extinction_method SHELXL
_refine_ls_goodness_of_fit_ref 1.033
_refine_ls_hydrogen_treatment constr
_refine_ls_matrix_type full
_refine_ls_number_parameters 219
_refine_ls_number_reflns 4129
_refine_ls_number_restraints 6
_refine_ls_restrained_S_all 1.032
_refine_ls_R_factor_all 0.0345
_refine_ls_R_factor_gt 0.0277
_refine_ls_shift/su_max 0.000
_refine_ls_shift/su_mean 0.000
_refine_ls_structure_factor_coef Fsqd
_refine_ls_weighting_details 'calc w=1/[\s^2^(Fo^2^)+(0.0230P)^2^+7.1196P] where P=(Fo^2^+2Fc^2^)/3'
_refine_ls_weighting_scheme calc
_refine_ls_wR_factor_gt 0.0620
_refine_ls_wR_factor_ref 0.0666
_reflns_number_gt 3585
_reflns_number_total 4129
_reflns_threshold_expression I>2\s(I)
_cod_data_source_file sj5295.cif
_cod_data_source_block I
_cod_original_sg_symbol_H-M 'P 21/c'
_cod_database_code 2237399
_cod_database_fobs_code 2237399

loop_
_symmetry_equiv_pos_as_xyz
'x, y, z'
'-x, y+1/2, -z+1/2'
'-x, -y, -z'
'x, -y-1/2, z-1/2'

loop_
_atom_site_type_symbol
_atom_site_label
_atom_site_fract_x
_atom_site_fract_y
_atom_site_fract_z
_atom_site_U_iso_or_equiv
_atom_site_adp_type
_atom_site_calc_flag
_atom_site_refinement_flags
_atom_site_occupancy
_atom_site_symmetry_multiplicity
_atom_site_disorder_assembly
_atom_site_disorder_group
C C1 0.3249(6) 0.2719(4) 0.4090(5) 0.0679(16) Uani d . 1 1 . .
H H1A 0.3011 0.3261 0.3740 0.081 Uiso calc PR 0.772(18) 1 A 1
H H1B 0.3200 0.2840 0.4708 0.081 Uiso calc PR 0.772(18) 1 A 1
H H1C 0.2860 0.2977 0.3501 0.081 Uiso d PR 0.228(18) 1 A 2
H H1D 0.3298 0.3192 0.4533 0.081 Uiso d PR 0.228(18) 1 A 2
C C2 0.2332(7) 0.2020(6) 0.3714(8) 0.060(2) Uani d PU 0.772(18) 1 A 1
H H2A 0.1481 0.2182 0.3790 0.072 Uiso calc PR 0.772(18) 1 A 1
H H2B 0.2275 0.1966 0.3070 0.072 Uiso calc PR 0.772(18) 1 A 1
C C2' 0.238(3) 0.2087(18) 0.426(3) 0.055(5) Uani d PU 0.228(18) 1 A 2
H H2'1 0.1528 0.2214 0.3879 0.066 Uiso calc PR 0.228(18) 1 A 2
H H2'2 0.2320 0.2155 0.4889 0.066 Uiso calc PR 0.228(18) 1 A 2
C C3 0.1840(7) 0.0503(5) 0.3846(7) 0.110(3) Uani d . 1 1 A .
H H3A 0.1013 0.0665 0.3965 0.131 Uiso calc R 1 1 . .
H H3B 0.1705 0.0449 0.3193 0.131 Uiso calc R 1 1 . .
C C4 0.2172(7) -0.0310(5) 0.4214(7) 0.104(3) Uani d . 1 1 A .
H H4A 0.1537 -0.0738 0.3898 0.125 Uiso calc R 1 1 . .
H H4B 0.2110 -0.0294 0.4840 0.125 Uiso calc R 1 1 . .
C C5 0.3433(6) -0.1295(4) 0.3525(4) 0.0606(14) Uani d . 1 1 A .
H H5A 0.3073 -0.1049 0.2927 0.073 Uiso calc R 1 1 . .
H H5B 0.2900 -0.1796 0.3614 0.073 Uiso calc R 1 1 . .
C C6 0.4776(6) -0.1597(3) 0.3595(4) 0.0577(14) Uani d . 1 1 A .
H H6A 0.5175 -0.1768 0.4216 0.069 Uiso calc R 1 1 . .
H H6B 0.4772 -0.2115 0.3210 0.069 Uiso calc R 1 1 . .
C C7 0.6773(6) -0.1139(4) 0.3315(4) 0.0660(16) Uani d . 1 1 A .
H H7A 0.6775 -0.1703 0.3001 0.079 Uiso calc R 1 1 . .
H H7B 0.7289 -0.1208 0.3932 0.079 Uiso calc R 1 1 . .
C C8 0.7332(6) -0.0427(4) 0.2846(4) 0.0678(16) Uani d . 1 1 A .
H H8A 0.8191 -0.0600 0.2795 0.081 Uiso calc R 1 1 . .
H H8B 0.6792 -0.0342 0.2238 0.081 Uiso calc R 1 1 . .
C C9 0.7834(6) 0.1110(4) 0.2893(4) 0.0642(15) Uani d . 1 1 A .
H H9A 0.7216 0.1224 0.2321 0.077 Uiso calc R 1 1 . .
H H9B 0.8665 0.0970 0.2767 0.077 Uiso calc R 1 1 . .
C C10 0.7961(5) 0.1915(4) 0.3483(5) 0.0684(16) Uani d . 1 1 A .
H H10A 0.8492 0.1779 0.4082 0.082 Uiso calc R 1 1 . .
H H10B 0.8373 0.2394 0.3226 0.082 Uiso calc R 1 1 . .
C C11 0.6678(6) 0.2865(4) 0.4144(5) 0.0721(17) Uani d . 1 1 A .
H H11A 0.7194 0.3358 0.4010 0.087 Uiso calc R 1 1 . .
H H11B 0.7072 0.2660 0.4754 0.087 Uiso calc R 1 1 . .
C C12 0.5374(6) 0.3184(4) 0.4112(5) 0.0760(18) Uani d . 1 1 . .
H H12A 0.5394 0.3550 0.4642 0.091 Uiso calc R 1 1 A .
H H12B 0.5081 0.3555 0.3579 0.091 Uiso calc R 1 1 . .
O O1 0.4507(4) 0.2494(2) 0.4086(3) 0.0636(10) Uani d . 1 1 A .
O O2 0.2691(3) 0.1203(2) 0.4130(3) 0.0595(9) Uani d . 1 1 . .
O O3 0.3430(4) -0.0632(2) 0.4197(3) 0.0616(10) Uani d . 1 1 . .
O O4 0.5494(4) -0.0901(2) 0.3323(2) 0.0539(9) Uani d . 1 1 . .
O O5 0.7407(4) 0.0380(2) 0.3341(2) 0.0568(9) Uani d . 1 1 . .
O O6 0.6704(4) 0.2180(3) 0.3542(3) 0.0680(11) Uani d . 1 1 . .
K K1 0.51194(11) 0.07876(7) 0.38443(8) 0.0520(3) Uani d . 1 1 . .
Cd Cd1 0.10508(3) 0.09039(2) 0.07415(2) 0.04486(11) Uani d . 1 1 . .
I I1 -0.01908(3) -0.06719(2) 0.11826(2) 0.05110(11) Uani d . 1 1 . .
I I2 -0.00034(4) 0.23919(3) 0.12810(3) 0.06725(14) Uani d . 1 1 . .
I I3 0.36601(3) 0.07316(3) 0.13778(3) 0.05971(12) Uani d . 1 1 . .

loop_
_atom_site_aniso_label
_atom_site_aniso_U_11
_atom_site_aniso_U_22
_atom_site_aniso_U_33
_atom_site_aniso_U_12
_atom_site_aniso_U_13
_atom_site_aniso_U_23
C1 0.070(4) 0.049(3) 0.089(4) 0.022(3) 0.030(3) 0.009(3)
C2 0.050(4) 0.066(5) 0.059(6) 0.019(3) 0.004(4) 0.005(5)
C2' 0.048(8) 0.060(9) 0.058(10) 0.024(8) 0.012(10) 0.002(10)
C3 0.045(4) 0.076(5) 0.198(10) -0.006(4) 0.009(5) 0.005(6)
C4 0.063(4) 0.074(5) 0.186(9) -0.012(4) 0.052(5) -0.010(5)
C5 0.071(4) 0.050(3) 0.059(3) -0.012(3) 0.013(3) -0.002(3)
C6 0.082(4) 0.038(3) 0.055(3) 0.000(3) 0.019(3) 0.000(2)
C7 0.069(4) 0.049(3) 0.085(4) 0.018(3) 0.028(3) -0.001(3)
C8 0.072(4) 0.065(4) 0.076(4) 0.011(3) 0.038(3) -0.011(3)
C9 0.053(3) 0.076(4) 0.070(4) -0.003(3) 0.028(3) 0.004(3)
C10 0.050(3) 0.070(4) 0.089(4) -0.011(3) 0.024(3) -0.002(3)
C11 0.068(4) 0.065(4) 0.079(4) -0.010(3) 0.009(3) -0.011(3)
C12 0.086(5) 0.046(3) 0.100(5) -0.010(3) 0.031(4) -0.013(3)
O1 0.058(2) 0.045(2) 0.088(3) 0.0044(18) 0.018(2) -0.0001(19)
O2 0.049(2) 0.051(2) 0.078(3) 0.0035(17) 0.0144(19) 0.0012(18)
O3 0.060(2) 0.049(2) 0.078(3) -0.0065(18) 0.022(2) -0.0076(18)
O4 0.061(2) 0.0392(18) 0.065(2) 0.0083(16) 0.0214(18) 0.0028(16)
O5 0.062(2) 0.059(2) 0.056(2) 0.0023(18) 0.0263(18) -0.0008(17)
O6 0.058(2) 0.058(2) 0.092(3) -0.0112(19) 0.024(2) -0.013(2)
K1 0.0499(6) 0.0392(6) 0.0724(8) -0.0007(5) 0.0256(6) -0.0059(5)
Cd1 0.0438(2) 0.0415(2) 0.0481(2) -0.00042(15) 0.00872(15) -0.00202(15)
I1 0.0600(2) 0.0530(2) 0.04247(19) -0.01331(16) 0.01657(15) 0.00179(14)
I2 0.0590(2) 0.0554(2) 0.0825(3) 0.01439(18) 0.0077(2) -0.01480(19)
I3 0.0436(2) 0.0646(2) 0.0658(2) 0.00437(16) 0.00337(16) 0.00944(17)

loop_
_atom_type_symbol
_atom_type_description
_atom_type_scat_dispersion_real
_atom_type_scat_dispersion_imag
_atom_type_scat_source
C C 0.0033 0.0016 'International Tables Vol C Tables 4.2.6.8 and 6.1.1.4'
H H 0.0000 0.0000 'International Tables Vol C Tables 4.2.6.8 and 6.1.1.4'
O O 0.0106 0.0060 'International Tables Vol C Tables 4.2.6.8 and 6.1.1.4'
K K 0.2009 0.2494 'International Tables Vol C Tables 4.2.6.8 and 6.1.1.4'
Cd Cd -0.8075 1.2024 'International Tables Vol C Tables 4.2.6.8 and 6.1.1.4'
I I -0.4742 1.8119 'International Tables Vol C Tables 4.2.6.8 and 6.1.1.4'

loop_
_geom_angle_atom_site_label_1
_geom_angle_atom_site_label_2
_geom_angle_atom_site_label_3
_geom_angle_site_symmetry_1
_geom_angle_site_symmetry_3
_geom_angle
O1 C1 C2' . . 121.5(11)
O1 C1 C2 . . 112.4(5)
O1 C1 H1A . . 109.1
C2' C1 H1A . . 125.1
C2 C1 H1A . . 109.1
O1 C1 H1B . . 109.1
C2' C1 H1B . . 75.5
C2 C1 H1B . . 109.1
H1A C1 H1B . . 107.9
O1 C1 H1C . . 107.0
C2' C1 H1C . . 107.0
C2 C1 H1C . . 80.2
H1B C1 H1C . . 135.0
O1 C1 H1D . . 106.9
C2' C1 H1D . . 106.9
C2 C1 H1D . . 136.0
H1A C1 H1D . . 74.4
H1C C1 H1D . . 106.7
O2 C2 C1 . . 112.0(6)
O2 C2 K1 . . 50.6(3)
C1 C2 K1 . . 83.0(4)
O2 C2 H2A . . 109.2
C1 C2 H2A . . 109.2
K1 C2 H2A . . 159.8
O2 C2 H2B . . 109.2
C1 C2 H2B . . 109.2
K1 C2 H2B . . 81.8
H2A C2 H2B . . 107.9
C1 C2' O2 . . 115(2)
C1 C2' H2'1 . . 108.5
O2 C2' H2'1 . . 108.5
C1 C2' H2'2 . . 108.5
O2 C2' H2'2 . . 108.5
H2'1 C2' H2'2 . . 107.5
C4 C3 O2 . . 117.9(7)
C4 C3 K1 . . 87.1(4)
O2 C3 K1 . . 48.2(3)
C4 C3 H3A . . 107.8
O2 C3 H3A . . 107.8
K1 C3 H3A . . 156.0
C4 C3 H3B . . 107.8
O2 C3 H3B . . 107.8
K1 C3 H3B . . 84.9
H3A C3 H3B . . 107.2
C3 C4 O3 . . 116.7(7)
C3 C4 H4A . . 108.1
O3 C4 H4A . . 108.1
C3 C4 H4B . . 108.1
O3 C4 H4B . . 108.1
H4A C4 H4B . . 107.3
O3 C5 C6 . . 109.4(4)
O3 C5 H5A . . 109.8
C6 C5 H5A . . 109.8
O3 C5 H5B . . 109.8
C6 C5 H5B . . 109.8
H5A C5 H5B . . 108.2
O4 C6 C5 . . 109.5(4)
O4 C6 H6A . . 109.8
C5 C6 H6A . . 109.8
O4 C6 H6B . . 109.8
C5 C6 H6B . . 109.8
H6A C6 H6B . . 108.2
O4 C7 C8 . . 108.6(5)
O4 C7 H7A . . 110.0
C8 C7 H7A . . 110.0
O4 C7 H7B . . 110.0
C8 C7 H7B . . 110.0
H7A C7 H7B . . 108.3
O5 C8 C7 . . 109.7(5)
O5 C8 H8A . . 109.7
C7 C8 H8A . . 109.7
O5 C8 H8B . . 109.7
C7 C8 H8B . . 109.7
H8A C8 H8B . . 108.2
O5 C9 C10 . . 109.2(5)
O5 C9 H9A . . 109.8
C10 C9 H9A . . 109.8
O5 C9 H9B . . 109.8
C10 C9 H9B . . 109.8
H9A C9 H9B . . 108.3
O6 C10 C9 . . 108.4(5)
O6 C10 H10A . . 110.0
C9 C10 H10A . . 110.0
O6 C10 H10B . . 110.0
C9 C10 H10B . . 110.0
H10A C10 H10B . . 108.4
O6 C11 C12 . . 113.2(5)
O6 C11 K1 . . 48.5(3)
C12 C11 K1 . . 82.6(3)
O6 C11 H11A . . 108.9
C12 C11 H11A . . 108.9
K1 C11 H11A . . 157.3
O6 C11 H11B . . 108.9
C12 C11 H11B . . 108.9
K1 C11 H11B . . 85.7
H11A C11 H11B . . 107.8
O1 C12 C11 . . 112.3(5)
O1 C12 H12A . . 109.2
C11 C12 H12A . . 109.2
O1 C12 H12B . . 109.2
C11 C12 H12B . . 109.2
H12A C12 H12B . . 107.9
C12 O1 C1 . . 117.3(4)
C12 O1 K1 . . 122.4(3)
C1 O1 K1 . . 120.0(3)
C3 O2 C2 . . 116.1(6)
C3 O2 C2' . . 127.2(12)
C3 O2 K1 . . 110.0(4)
C2 O2 K1 . . 106.8(4)
C2' O2 K1 . . 119.8(12)
C5 O3 C4 . . 114.3(5)
C5 O3 K1 . . 105.6(3)
C4 O3 K1 . . 112.2(4)
C5 O3 K1 . 3_656 124.4(3)
C4 O3 K1 . 3_656 105.5(5)
K1 O3 K1 . 3_656 92.68(11)
C7 O4 C6 . . 113.9(4)
C7 O4 K1 . . 116.7(3)
C6 O4 K1 . . 118.5(3)
C8 O5 C9 . . 112.8(4)
C8 O5 K1 . . 113.1(3)
C9 O5 K1 . . 111.4(3)
C11 O6 C10 . . 114.9(5)
C11 O6 K1 . . 109.8(3)
C10 O6 K1 . . 114.6(3)
O1 K1 O4 . . 170.67(13)
O1 K1 O5 . . 120.16(12)
O4 K1 O5 . . 61.03(11)
O1 K1 O6 . . 59.05(12)
O4 K1 O6 . . 120.91(12)
O5 K1 O6 . . 61.14(11)
O1 K1 O2 . . 60.16(11)
O4 K1 O2 . . 117.43(12)
O5 K1 O2 . . 173.22(12)
O6 K1 O2 . . 118.49(12)
O1 K1 O3 . . 119.29(12)
O4 K1 O3 . . 60.85(11)
O5 K1 O3 . . 120.48(11)
O6 K1 O3 . . 178.21(12)
O2 K1 O3 . . 60.01(11)
O1 K1 O3 . 3_656 91.24(12)
O4 K1 O3 . 3_656 98.07(11)
O5 K1 O3 . 3_656 88.95(11)
O6 K1 O3 . 3_656 91.99(12)
O2 K1 O3 . 3_656 97.83(11)
O3 K1 O3 . 3_656 87.32(11)
O1 K1 C2 . . 42.81(17)
O4 K1 C2 . . 131.82(18)
O5 K1 C2 . . 153.38(19)
O6 K1 C2 . . 97.71(17)
O2 K1 C2 . . 22.61(18)
O3 K1 C2 . . 80.96(17)
O3 K1 C2 3_656 . 109.0(2)
O1 K1 C11 . . 42.17(14)
O4 K1 C11 . . 140.31(14)
O5 K1 C11 . . 79.29(13)
O6 K1 C11 . . 21.74(13)
O2 K1 C11 . . 101.99(13)
O3 K1 C11 . . 156.50(14)
O3 K1 C11 3_656 . 80.03(13)
C2 K1 C11 . . 84.52(18)
O1 K1 C3 . . 80.91(15)
O4 K1 C3 . . 95.91(16)
O5 K1 C3 . . 154.87(17)
O6 K1 C3 . . 136.86(16)
O2 K1 C3 . . 21.72(16)
O3 K1 C3 . . 41.94(15)
O3 K1 C3 3_656 . 105.17(19)
C2 K1 C3 . . 39.42(19)
C11 K1 C3 . . 123.07(17)
O1 K1 I3 . . 95.98(9)
O4 K1 I3 . . 74.79(8)
O5 K1 I3 . . 84.10(8)
O6 K1 I3 . . 88.43(9)
O2 K1 I3 . . 89.13(9)
O3 K1 I3 . . 92.49(9)
O3 K1 I3 3_656 . 171.82(8)
C2 K1 I3 . . 79.04(19)
C11 K1 I3 . . 102.81(11)
C3 K1 I3 . . 79.86(18)
O1 K1 K1 . 3_656 110.35(10)
O4 K1 K1 . 3_656 76.54(8)
O5 K1 K1 . 3_656 109.39(9)
O6 K1 K1 . 3_656 134.75(10)
O2 K1 K1 . 3_656 75.86(8)
O3 K1 K1 . 3_656 44.54(8)
O3 K1 K1 3_656 3_656 42.78(7)
C2 K1 K1 . 3_656 96.98(18)
C11 K1 K1 . 3_656 120.13(12)
C3 K1 K1 . 3_656 71.22(16)
I3 K1 K1 . 3_656 136.43(4)
I2 Cd1 I3 . . 115.538(18)
I2 Cd1 I1 . . 111.13(2)
I3 Cd1 I1 . . 109.058(17)
I2 Cd1 I1 . 3 110.792(17)
I3 Cd1 I1 . 3 113.455(17)
I1 Cd1 I1 . 3 94.994(15)
Cd1 I1 Cd1 . 3 85.006(15)
Cd1 I3 K1 . . 120.06(2)

loop_
_geom_bond_atom_site_label_1
_geom_bond_atom_site_label_2
_geom_bond_site_symmetry_2
_geom_bond_distance
C1 O1 . 1.380(7)
C1 C2' . 1.39(3)
C1 C2 . 1.451(11)
C1 H1A . 0.9700
C1 H1B . 0.9700
C1 H1C . 0.9700
C1 H1D . 0.9700
C2 O2 . 1.388(9)
C2 K1 . 3.456(8)
C2 H2A . 0.9700
C2 H2B . 0.9700
C2' O2 . 1.39(3)
C2' H2'1 . 0.9700
C2' H2'2 . 0.9700
C3 C4 . 1.352(10)
C3 O2 . 1.383(8)
C3 H3A . 0.9700
C3 H3B . 0.9700
C4 O3 . 1.427(8)
C4 H4A . 0.9700
C4 H4B . 0.9700
C5 O3 . 1.424(6)
C5 C6 . 1.477(8)
C5 H5A . 0.9700
C5 H5B . 0.9700
C6 O4 . 1.413(6)
C6 H6A . 0.9700
C6 H6B . 0.9700
C7 O4 . 1.408(6)
C7 C8 . 1.485(8)
C7 H7A . 0.9700
C7 H7B . 0.9700
C8 O5 . 1.416(6)
C8 H8A . 0.9700
C8 H8B . 0.9700
C9 O5 . 1.419(7)
C9 C10 . 1.489(8)
C9 H9A . 0.9700
C9 H9B . 0.9700
C10 O6 . 1.417(7)
C10 H10A . 0.9700
C10 H10B . 0.9700
C11 O6 . 1.379(7)
C11 C12 . 1.455(8)
C11 K1 . 3.504(6)
C11 H11A . 0.9700
C11 H11B . 0.9700
C12 O1 . 1.380(7)
C12 H12A . 0.9700
C12 H12B . 0.9700
O1 K1 . 2.686(4)
O2 K1 . 2.788(4)
O3 K1 . 2.916(4)
O3 K1 3_656 3.011(4)
O4 K1 . 2.709(3)
O5 K1 . 2.786(4)
O6 K1 . 2.788(4)
K1 O3 3_656 3.011(4)
Cd1 I2 . 2.7097(6)
Cd1 I3 . 2.7197(7)
Cd1 I1 . 2.8624(6)
Cd1 I1 3 2.8652(7)
I1 Cd1 3 2.8652(7)

loop_
_geom_torsion_atom_site_label_1
_geom_torsion_atom_site_label_2
_geom_torsion_atom_site_label_3
_geom_torsion_atom_site_label_4
_geom_torsion_site_symmetry_1
_geom_torsion_site_symmetry_4
_geom_torsion
O1 C1 C2 O2 . . 52.9(10)
C2' C1 C2 O2 . . -60.7(19)
O1 C1 C2 K1 . . 10.6(5)
C2' C1 C2 K1 . . -103(2)
O1 C1 C2' O2 . . -21(3)
C2 C1 C2' O2 . . 63(2)
O2 C3 C4 O3 . . -51.3(13)
K1 C3 C4 O3 . . -12.7(8)
O3 C5 C6 O4 . . -68.8(6)
O4 C7 C8 O5 . . 63.5(6)
O5 C9 C10 O6 . . -68.1(6)
O6 C11 C12 O1 . . 44.6(8)
K1 C11 C12 O1 . . 6.1(5)
C11 C12 O1 C1 . . 177.6(6)
C11 C12 O1 K1 . . -9.4(8)
C2' C1 O1 C12 . . -166(2)
C2 C1 O1 C12 . . 157.4(7)
C2' C1 O1 K1 . . 21(2)
C2 C1 O1 K1 . . -15.8(8)
C4 C3 O2 C2 . . 178.1(9)
K1 C3 O2 C2 . . 121.4(7)
C4 C3 O2 C2' . . -143(2)
K1 C3 O2 C2' . . 160(2)
C4 C3 O2 K1 . . 56.6(10)
C1 C2 O2 C3 . . 177.0(7)
K1 C2 O2 C3 . . -123.1(7)
C1 C2 O2 C2' . . 58(2)
K1 C2 O2 C2' . . 118(2)
C1 C2 O2 K1 . . -59.9(8)
C1 C2' O2 C3 . . -148.2(16)
C1 C2' O2 C2 . . -65(3)
C1 C2' O2 K1 . . 11(3)
C6 C5 O3 C4 . . -178.0(5)
C6 C5 O3 K1 . . 58.1(5)
C6 C5 O3 K1 . 3_656 -46.3(5)
C3 C4 O3 C5 . . -103.7(8)
C3 C4 O3 K1 . . 16.6(10)
C3 C4 O3 K1 . 3_656 116.1(8)
C8 C7 O4 C6 . . 168.6(5)
C8 C7 O4 K1 . . -47.6(6)
C5 C6 O4 C7 . . -176.6(5)
C5 C6 O4 K1 . . 40.3(5)
C7 C8 O5 C9 . . -175.2(5)
C7 C8 O5 K1 . . -47.7(6)
C10 C9 O5 C8 . . -176.6(5)
C10 C9 O5 K1 . . 55.0(5)
C12 C11 O6 C10 . . 173.5(5)
K1 C11 O6 C10 . . -130.9(5)
C12 C11 O6 K1 . . -55.5(6)
C9 C10 O6 C11 . . 173.6(5)
C9 C10 O6 K1 . . 45.0(6)
C12 O1 K1 O5 . . -10.5(5)
C1 O1 K1 O5 . . 162.3(4)
C12 O1 K1 O6 . . -12.6(4)
C1 O1 K1 O6 . . 160.3(4)
C12 O1 K1 O2 . . 177.3(5)
C1 O1 K1 O2 . . -9.8(4)
C12 O1 K1 O3 . . 166.6(4)
C1 O1 K1 O3 . . -20.5(5)
C12 O1 K1 O3 . 3_656 79.0(5)
C1 O1 K1 O3 . 3_656 -108.2(4)
C12 O1 K1 C2 . . -163.9(6)
C1 O1 K1 C2 . . 8.9(5)
C12 O1 K1 C11 . . 5.4(4)
C1 O1 K1 C11 . . 178.2(5)
C12 O1 K1 C3 . . -175.8(5)
C1 O1 K1 C3 . . -3.0(4)
C12 O1 K1 I3 . . -97.1(5)
C1 O1 K1 I3 . . 75.7(4)
C12 O1 K1 K1 . 3_656 118.2(4)
C1 O1 K1 K1 . 3_656 -69.0(4)
C7 O4 K1 O5 . . 16.9(3)
C6 O4 K1 O5 . . 159.0(4)
C7 O4 K1 O6 . . 29.8(4)
C6 O4 K1 O6 . . 172.0(3)
C7 O4 K1 O2 . . -170.6(3)
C6 O4 K1 O2 . . -28.5(4)
C7 O4 K1 O3 . . -149.8(4)
C6 O4 K1 O3 . . -7.6(3)
C7 O4 K1 O3 . 3_656 -67.4(4)
C6 O4 K1 O3 . 3_656 74.7(4)
C7 O4 K1 C2 . . 168.0(4)
C6 O4 K1 C2 . . -49.8(5)
C7 O4 K1 C11 . . 16.7(5)
C6 O4 K1 C11 . . 158.8(4)
C7 O4 K1 C3 . . -173.7(4)
C6 O4 K1 C3 . . -31.5(4)
C7 O4 K1 I3 . . 108.5(4)
C6 O4 K1 I3 . . -109.3(3)
C7 O4 K1 K1 . 3_656 -104.6(4)
C6 O4 K1 K1 . 3_656 37.5(3)
C8 O5 K1 O1 . . -152.3(3)
C9 O5 K1 O1 . . -24.1(4)
C8 O5 K1 O4 . . 17.0(3)
C9 O5 K1 O4 . . 145.2(4)
C8 O5 K1 O6 . . -150.3(4)
C9 O5 K1 O6 . . -22.1(3)
C8 O5 K1 O3 . . 30.6(4)
C9 O5 K1 O3 . . 158.8(3)
C8 O5 K1 O3 . 3_656 116.9(4)
C9 O5 K1 O3 . 3_656 -114.9(3)
C8 O5 K1 C2 . . -109.6(5)
C9 O5 K1 C2 . . 18.6(6)
C8 O5 K1 C11 . . -163.1(4)
C9 O5 K1 C11 . . -34.9(3)
C8 O5 K1 C3 . . -8.4(6)
C9 O5 K1 C3 . . 119.8(5)
C8 O5 K1 I3 . . -58.8(3)
C9 O5 K1 I3 . . 69.4(3)
C8 O5 K1 K1 . 3_656 78.6(4)
C9 O5 K1 K1 . 3_656 -153.3(3)
C11 O6 K1 O1 . . 33.9(4)
C10 O6 K1 O1 . . 165.0(4)
C11 O6 K1 O4 . . -156.9(4)
C10 O6 K1 O4 . . -25.9(4)
C11 O6 K1 O5 . . -144.0(4)
C10 O6 K1 O5 . . -12.9(4)
C11 O6 K1 O2 . . 43.7(4)
C10 O6 K1 O2 . . 174.8(4)
C11 O6 K1 O3 . 3_656 -56.3(4)
C10 O6 K1 O3 . 3_656 74.8(4)
C11 O6 K1 C2 . . 53.2(4)
C10 O6 K1 C2 . . -175.8(4)
C10 O6 K1 C11 . . 131.1(6)
C11 O6 K1 C3 . . 58.5(5)
C10 O6 K1 C3 . . -170.4(4)
C11 O6 K1 I3 . . 131.9(4)
C10 O6 K1 I3 . . -97.0(4)
C11 O6 K1 K1 . 3_656 -54.7(4)
C10 O6 K1 K1 . 3_656 76.4(4)
C3 O2 K1 O1 . . 161.4(5)
C2 O2 K1 O1 . . 34.7(5)
C2' O2 K1 O1 . . -0.7(18)
C3 O2 K1 O4 . . -8.3(5)
C2 O2 K1 O4 . . -135.1(5)
C2' O2 K1 O4 . . -170.4(18)
C3 O2 K1 O6 . . 151.8(5)
C2 O2 K1 O6 . . 25.0(5)
C2' O2 K1 O6 . . -10.3(19)
C3 O2 K1 O3 . . -29.3(5)
C2 O2 K1 O3 . . -156.1(5)
C2' O2 K1 O3 . . 168.6(19)
C3 O2 K1 O3 . 3_656 -111.6(5)
C2 O2 K1 O3 . 3_656 121.6(5)
C2' O2 K1 O3 . 3_656 86.2(18)
C3 O2 K1 C2 . . 126.8(7)
C2' O2 K1 C2 . . -35.3(16)
C3 O2 K1 C11 . . 167.0(5)
C2 O2 K1 C11 . . 40.2(5)
C2' O2 K1 C11 . . 4.8(18)
C2 O2 K1 C3 . . -126.8(7)
C2' O2 K1 C3 . . -162.1(19)
C3 O2 K1 I3 . . 64.1(5)
C2 O2 K1 I3 . . -62.7(5)
C2' O2 K1 I3 . . -98.1(18)
C3 O2 K1 K1 . 3_656 -74.6(5)
C2 O2 K1 K1 . 3_656 158.6(5)
C2' O2 K1 K1 . 3_656 123.2(18)
C5 O3 K1 O1 . . 143.2(3)
C4 O3 K1 O1 . . 18.0(5)
K1 O3 K1 O1 3_656 . -89.92(14)
C5 O3 K1 O4 . . -26.1(3)
C4 O3 K1 O4 . . -151.3(5)
K1 O3 K1 O4 3_656 . 100.78(13)
C5 O3 K1 O5 . . -39.7(4)
C4 O3 K1 O5 . . -164.9(5)
K1 O3 K1 O5 3_656 . 87.20(13)
C5 O3 K1 O2 . . 132.5(3)
C4 O3 K1 O2 . . 7.3(5)
K1 O3 K1 O2 3_656 . -100.63(13)
C5 O3 K1 O3 . 3_656 -126.9(3)
C4 O3 K1 O3 . 3_656 107.9(5)
K1 O3 K1 O3 3_656 3_656 0.0
C5 O3 K1 C2 . . 123.4(4)
C4 O3 K1 C2 . . -1.8(5)
K1 O3 K1 C2 3_656 . -109.7(2)
C5 O3 K1 C11 . . 175.9(4)
C4 O3 K1 C11 . . 50.8(6)
K1 O3 K1 C11 3_656 . -57.2(4)
C5 O3 K1 C3 . . 116.8(4)
C4 O3 K1 C3 . . -8.4(5)
K1 O3 K1 C3 3_656 . -116.4(3)
C5 O3 K1 I3 . . 44.9(3)
C4 O3 K1 I3 . . -80.3(5)
K1 O3 K1 I3 3_656 . 171.81(8)
C5 O3 K1 K1 . 3_656 -126.9(3)
C4 O3 K1 K1 . 3_656 107.9(5)
O2 C2 K1 O1 . . -133.4(7)
C1 C2 K1 O1 . . -7.4(4)
O2 C2 K1 O4 . . 57.3(6)
C1 C2 K1 O4 . . -176.7(4)
O2 C2 K1 O5 . . 166.8(3)
C1 C2 K1 O5 . . -67.1(8)
O2 C2 K1 O6 . . -158.0(5)
C1 C2 K1 O6 . . -31.9(5)
C1 C2 K1 O2 . . 126.0(9)
O2 C2 K1 O3 . . 20.8(5)
C1 C2 K1 O3 . . 146.9(5)
O2 C2 K1 O3 . 3_656 -63.2(5)
C1 C2 K1 O3 . 3_656 62.9(5)
O2 C2 K1 C11 . . -140.6(5)
C1 C2 K1 C11 . . -14.6(5)
O2 C2 K1 C3 . . 27.8(4)
C1 C2 K1 C3 . . 153.9(8)
O2 C2 K1 I3 . . 115.1(5)
C1 C2 K1 I3 . . -118.8(5)
O2 C2 K1 K1 . 3_656 -20.9(5)
C1 C2 K1 K1 . 3_656 105.1(5)
O6 C11 K1 O1 . . -134.5(5)
C12 C11 K1 O1 . . -4.3(4)
O6 C11 K1 O4 . . 31.8(5)
C12 C11 K1 O4 . . 161.9(4)
O6 C11 K1 O5 . . 31.6(4)
C12 C11 K1 O5 . . 161.7(4)
C12 C11 K1 O6 . . 130.1(6)
O6 C11 K1 O2 . . -141.6(4)
C12 C11 K1 O2 . . -11.5(4)
O6 C11 K1 O3 . . -179.1(3)
C12 C11 K1 O3 . . -49.0(6)
O6 C11 K1 O3 . 3_656 122.4(4)
C12 C11 K1 O3 . 3_656 -107.4(4)
O6 C11 K1 C2 . . -127.2(4)
C12 C11 K1 C2 . . 3.0(4)
O6 C11 K1 C3 . . -135.9(4)
C12 C11 K1 C3 . . -5.7(5)
O6 C11 K1 I3 . . -49.8(4)
C12 C11 K1 I3 . . 80.4(4)
O6 C11 K1 K1 . 3_656 137.9(3)
C12 C11 K1 K1 . 3_656 -91.9(4)
C4 C3 K1 O1 . . -148.6(6)
O2 C3 K1 O1 . . -16.2(5)
C4 C3 K1 O4 . . 40.3(6)
O2 C3 K1 O4 . . 172.6(5)
C4 C3 K1 O5 . . 62.4(9)
O2 C3 K1 O5 . . -165.2(3)
C4 C3 K1 O6 . . -169.8(5)
O2 C3 K1 O6 . . -37.4(6)
C4 C3 K1 O2 . . -132.4(10)
C4 C3 K1 O3 . . 8.2(5)
O2 C3 K1 O3 . . 140.6(6)
C4 C3 K1 O3 . 3_656 -59.8(6)
O2 C3 K1 O3 . 3_656 72.6(5)
C4 C3 K1 C2 . . -161.4(8)
O2 C3 K1 C2 . . -29.0(4)
C4 C3 K1 C11 . . -147.6(6)
O2 C3 K1 C11 . . -15.3(6)
C4 C3 K1 I3 . . 113.6(6)
O2 C3 K1 I3 . . -114.0(5)
C4 C3 K1 K1 . 3_656 -33.3(6)
O2 C3 K1 K1 . 3_656 99.0(5)
I2 Cd1 I1 Cd1 . 3 114.57(2)
I3 Cd1 I1 Cd1 . 3 -116.930(19)
I1 Cd1 I1 Cd1 3 3 0.0
I2 Cd1 I3 K1 . . 55.85(3)
I1 Cd1 I3 K1 . . -70.15(3)
I1 Cd1 I3 K1 3 . -174.64(2)
O1 K1 I3 Cd1 . . -65.72(9)
O4 K1 I3 Cd1 . . 112.93(8)
O5 K1 I3 Cd1 . . 174.47(8)
O6 K1 I3 Cd1 . . -124.39(9)
O2 K1 I3 Cd1 . . -5.86(8)
O3 K1 I3 Cd1 . . 54.07(8)
C2 K1 I3 Cd1 . . -26.22(15)
C11 K1 I3 Cd1 . . -107.96(11)
C3 K1 I3 Cd1 . . 13.90(13)
K1 K1 I3 Cd1 3_656 . 62.41(7)
